data_4031310
loop_
_publ_author_name
'Thomson, Paul F.'
'Parrish, Damon'
'Pradhan, Padmanava'
'Lakshman, Mahesh K.'

_publ_section_title
;
 Modular, Metal-Catalyzed Cycloisomerization Approach to Angularly Fused
 Polycyclic Aromatic Hydrocarbons and Their Oxidized Derivatives.
;
_journal_issue 15
_journal_name_full 'The Journal of organic chemistry'
_journal_page_first 7435
_journal_page_last 7446
_journal_paper_doi 10.1021/acs.joc.5b00931
_journal_volume 80
_journal_year 2015
_chemical_formula_moiety 'C20 H12'
_chemical_formula_sum 'C20 H12'
_chemical_formula_weight 252.30
_chemical_name_systematic
; 
 benzo[l]acephenanthrylene 
;
_space_group_IT_number 33
_symmetry_cell_setting orthorhombic
_symmetry_space_group_name_Hall 'P 2c -2n'
_symmetry_space_group_name_H-M 'P n a 21'
_atom_sites_solution_hydrogens geom
_atom_sites_solution_primary direct
_atom_sites_solution_secondary difmap
_audit_creation_date 2010-05-11
_audit_creation_method 'from SHELXTL CIF, local template and enCIFer'
_cell_angle_alpha 90.00
_cell_angle_beta 90.00
_cell_angle_gamma 90.00
_cell_formula_units_Z 4
_cell_length_a 26.103(19)
_cell_length_b 9.905(7)
_cell_length_c 4.977(4)
_cell_measurement_temperature 296(2)
_cell_volume 1286.8(17)
_computing_cell_refinement 'Bruker APEX2 v2009.3-0 (Bruker, 2009)'
_computing_data_collection 'Bruker APEX2 v2009.3-0 (Bruker, 2009)'
_computing_data_reduction
;
Bruker SAINT v7.60A (Bruker, 2009), Bruker XPREP v2008/2 (Bruker, 2008)
;
_computing_molecular_graphics 'Bruker SHELXTL v2008/4 (Bruker, 2008)'
_computing_publication_material 'Bruker SHELXTL v2008/4 (Bruker, 2008)'
_computing_structure_refinement 'Bruker SHELXTL v2008/4 (Bruker, 2008)'
_computing_structure_solution 'Bruker SHELXTL v2008/4 (Bruker, 2008)'
_diffrn_ambient_temperature 296(2)
_diffrn_measured_fraction_theta_full 0.982
_diffrn_measured_fraction_theta_max 0.982
_diffrn_measurement_device_type 'Bruker SMART APEX II CCD'
_diffrn_measurement_method '\w scans'
_diffrn_radiation_monochromator graphite
_diffrn_radiation_source 'fine focus sealed tube'
_diffrn_radiation_type MoK\a
_diffrn_radiation_wavelength 0.71073
_diffrn_reflns_av_R_equivalents 0.0229
_diffrn_reflns_av_sigmaI/netI 0.0240
_diffrn_reflns_limit_h_max 30
_diffrn_reflns_limit_h_min -31
_diffrn_reflns_limit_k_max 11
_diffrn_reflns_limit_k_min -9
_diffrn_reflns_limit_l_max 5
_diffrn_reflns_limit_l_min -5
_diffrn_reflns_number 7678
_diffrn_reflns_theta_full 25.32
_diffrn_reflns_theta_max 25.32
_diffrn_reflns_theta_min 1.56
_exptl_absorpt_coefficient_mu 0.074
_exptl_absorpt_correction_T_max 0.7452
_exptl_absorpt_correction_T_min 0.6711
_exptl_absorpt_correction_type multi-scan
_exptl_absorpt_process_details 'SADABS v2008/1 (Bruker, 2008)'
_exptl_crystal_colour yellow
_exptl_crystal_density_diffrn 1.302
_exptl_crystal_density_method 'not measured'
_exptl_crystal_description needle
_exptl_crystal_F_000 528
_exptl_crystal_size_max 0.77
_exptl_crystal_size_mid 0.08
_exptl_crystal_size_min 0.07
_refine_diff_density_max 0.075
_refine_diff_density_min -0.091
_refine_diff_density_rms 0.020
_refine_ls_abs_structure_details 'Flack H D (1983), Acta Cryst. A39, 876-881'
_refine_ls_abs_structure_Flack -1(10)
_refine_ls_extinction_method none
_refine_ls_goodness_of_fit_ref 1.033
_refine_ls_hydrogen_treatment constr
_refine_ls_matrix_type full
_refine_ls_number_parameters 181
_refine_ls_number_reflns 2305
_refine_ls_number_restraints 1
_refine_ls_restrained_S_all 1.033
_refine_ls_R_factor_all 0.0711
_refine_ls_R_factor_gt 0.0376
_refine_ls_shift/su_max 0.000
_refine_ls_shift/su_mean 0.000
_refine_ls_structure_factor_coef Fsqd
_refine_ls_weighting_details 'calc w=1/[\s^2^(Fo^2^)+(0.0401P)^2^+0.0713P] where P=(Fo^2^+2Fc^2^)/3'
_refine_ls_weighting_scheme calc
_refine_ls_wR_factor_gt 0.0822
_refine_ls_wR_factor_ref 0.0966
_reflns_number_gt 1523
_reflns_number_total 2305
_reflns_threshold_expression I>2\s(I)
_cod_data_source_file jo5b00931_si_007.cif
_cod_data_source_block lak011
_cod_depositor_comments
;
The following automatic conversions were performed:

'_symmetry_cell_setting' value 'Orthorhombic' changed to
'orthorhombic' according to
/usr/data/users/saulius/crontab/automatic-downloads/rss-feeds/ACS/lib/dictionaries/cif_core.dic
dictionary named 'cif_core.dic' version 2.4.2 from 2011-04-26.

Automatic conversion script
Id: cif_fix_values 3271 2015-04-21 07:52:19Z andrius 

 Adding full bibliography for 4031309--4031313.cif.
;
_cod_original_cell_volume 1286.9(16)
_cod_original_sg_symbol_H-M Pna2(1)
_cod_database_code 4031310

loop_
_symmetry_equiv_pos_as_xyz
'x, y, z'
'-x, -y, z+1/2'
'-x+1/2, y+1/2, z+1/2'
'x+1/2, -y+1/2, z'

loop_
_atom_site_label
_atom_site_type_symbol
_atom_site_fract_x
_atom_site_fract_y
_atom_site_fract_z
_atom_site_U_iso_or_equiv
_atom_site_adp_type
_atom_site_occupancy
_atom_site_symmetry_multiplicity
_atom_site_calc_flag
_atom_site_refinement_flags
C1 C 0.16404(8) 1.1142(2) 0.4290(4) 0.0684(6) Uani 1 1 d .
C2 C 0.16312(9) 1.2483(3) 0.5321(5) 0.0810(7) Uani 1 1 d .
C3 C 0.19908(11) 1.3440(3) 0.4410(6) 0.1036(9) Uani 1 1 d .
H3 H 0.1982 1.4309 0.5113 0.124 Uiso 1 1 calc R
C4 C 0.23467(11) 1.3135(3) 0.2555(6) 0.1012(8) Uani 1 1 d .
H4 H 0.2581 1.3781 0.1978 0.121 Uiso 1 1 calc R
C5 C 0.23570(12) 1.1849(3) 0.1532(7) 0.1239(11) Uani 1 1 d .
H5 H 0.2598 1.1630 0.0224 0.149 Uiso 1 1 calc R
C6 C 0.20227(10) 1.0885(3) 0.2388(7) 0.1134(11) Uani 1 1 d .
H6 H 0.2050 1.0019 0.1679 0.136 Uiso 1 1 calc R
C7 C 0.12641(12) 1.2845(3) 0.7293(6) 0.1087(9) Uani 1 1 d .
H7 H 0.1258 1.3722 0.7961 0.130 Uiso 1 1 calc R
C8 C 0.09263(10) 1.1936(3) 0.8203(6) 0.0948(8) Uani 1 1 d .
H8 H 0.0692 1.2197 0.9513 0.114 Uiso 1 1 calc R
C9 C 0.09133(8) 1.0578(2) 0.7231(4) 0.0746(6) Uani 1 1 d .
C10 C 0.12707(8) 1.0164(2) 0.5225(4) 0.0649(6) Uani 1 1 d .
C11 C 0.12250(7) 0.8760(2) 0.4297(4) 0.0653(6) Uani 1 1 d .
C12 C 0.08475(8) 0.7963(2) 0.5461(4) 0.0695(6) Uani 1 1 d .
C13 C 0.04994(8) 0.8397(3) 0.7517(5) 0.0789(7) Uani 1 1 d .
C14 C 0.05360(8) 0.9686(3) 0.8333(5) 0.0843(7) Uani 1 1 d .
H14 H 0.0312 1.0006 0.9640 0.101 Uiso 1 1 calc R
C15 C 0.15120(9) 0.8051(3) 0.2303(6) 0.0908(8) Uani 1 1 d .
H15 H 0.1773 0.8500 0.1400 0.109 Uiso 1 1 calc R
C16 C 0.14133(10) 0.6724(3) 0.1680(6) 0.1009(8) Uani 1 1 d .
H16 H 0.1610 0.6313 0.0355 0.121 Uiso 1 1 calc R
C17 C 0.10301(9) 0.5959(3) 0.2945(6) 0.0941(8) Uani 1 1 d .
H17 H 0.0974 0.5058 0.2502 0.113 Uiso 1 1 calc R
C18 C 0.07421(9) 0.6602(3) 0.4865(5) 0.0770(6) Uani 1 1 d .
C19 C 0.03187(10) 0.6191(3) 0.6577(6) 0.0969(8) Uani 1 1 d .
H19 H 0.0170 0.5338 0.6603 0.116 Uiso 1 1 calc R
C20 C 0.01751(10) 0.7238(3) 0.8116(6) 0.0987(8) Uani 1 1 d .
H20 H -0.0090 0.7225 0.9367 0.118 Uiso 1 1 calc R

loop_
_atom_site_aniso_label
_atom_site_aniso_U_11
_atom_site_aniso_U_22
_atom_site_aniso_U_33
_atom_site_aniso_U_23
_atom_site_aniso_U_13
_atom_site_aniso_U_12
C1 0.0696(12) 0.0717(17) 0.0639(12) 0.0052(11) -0.0104(12) 0.0117(12)
C2 0.0862(16) 0.0776(18) 0.0793(15) -0.0139(14) -0.0159(15) 0.0045(14)
C3 0.1096(19) 0.084(2) 0.117(2) -0.0119(17) -0.020(2) -0.0108(17)
C4 0.102(2) 0.088(2) 0.114(2) 0.0175(18) -0.009(2) -0.0077(15)
C5 0.131(2) 0.087(2) 0.154(3) 0.009(2) 0.055(2) -0.0011(18)
C6 0.127(2) 0.0710(18) 0.142(3) -0.0024(17) 0.058(2) 0.0038(15)
C7 0.126(2) 0.091(2) 0.110(2) -0.0290(17) 0.006(2) 0.0027(17)
C8 0.0957(18) 0.101(2) 0.0878(17) -0.0228(17) 0.0037(16) 0.0233(16)
C9 0.0703(13) 0.0884(18) 0.0652(14) -0.0041(12) -0.0050(13) 0.0171(12)
C10 0.0658(11) 0.0729(15) 0.0559(12) -0.0034(11) -0.0142(11) 0.0160(11)
C11 0.0572(11) 0.0819(16) 0.0568(12) -0.0004(11) -0.0110(11) 0.0109(11)
C12 0.0695(13) 0.0789(17) 0.0600(13) 0.0030(12) -0.0108(12) 0.0073(12)
C13 0.0694(14) 0.098(2) 0.0696(16) 0.0065(14) -0.0014(13) 0.0088(13)
C14 0.0735(14) 0.112(2) 0.0673(14) -0.0047(15) 0.0031(12) 0.0223(14)
C15 0.0811(15) 0.094(2) 0.097(2) -0.0234(16) 0.0135(15) -0.0053(13)
C16 0.0930(17) 0.106(2) 0.104(2) -0.0363(18) 0.0111(16) -0.0056(16)
C17 0.0975(17) 0.0860(18) 0.0988(19) -0.0121(16) -0.0180(18) -0.0051(15)
C18 0.0741(14) 0.0903(19) 0.0665(15) 0.0048(13) -0.0127(13) -0.0031(13)
C19 0.0999(18) 0.104(2) 0.0869(17) 0.0093(18) -0.0072(17) -0.0173(17)
C20 0.0899(17) 0.119(2) 0.0876(18) 0.0076(19) 0.0063(16) -0.0107(16)

loop_
_atom_type_symbol
_atom_type_description
_atom_type_scat_dispersion_real
_atom_type_scat_dispersion_imag
_atom_type_scat_source
C C 0.0033 0.0016 'International Tables Vol C Tables 4.2.6.8 and 6.1.1.4'
H H 0.0000 0.0000 'International Tables Vol C Tables 4.2.6.8 and 6.1.1.4'

loop_
_geom_angle_atom_site_label_1
_geom_angle_atom_site_label_2
_geom_angle_atom_site_label_3
_geom_angle
C6 C1 C2 115.2(2)
C6 C1 C10 124.9(2)
C2 C1 C10 119.9(2)
C3 C2 C7 120.2(3)
C3 C2 C1 120.0(3)
C7 C2 C1 119.8(2)
C4 C3 C2 122.1(3)
C4 C3 H3 119.0
C2 C3 H3 119.0
C3 C4 C5 118.5(3)
C3 C4 H4 120.8
C5 C4 H4 120.8
C6 C5 C4 121.5(3)
C6 C5 H5 119.3
C4 C5 H5 119.3
C5 C6 C1 122.8(3)
C5 C6 H6 118.6
C1 C6 H6 118.6
C8 C7 C2 120.6(3)
C8 C7 H7 119.7
C2 C7 H7 119.7
C7 C8 C9 122.2(3)
C7 C8 H8 118.9
C9 C8 H8 118.9
C10 C9 C8 119.5(2)
C10 C9 C14 122.7(2)
C8 C9 C14 117.8(2)
C9 C10 C1 118.0(2)
C9 C10 C11 116.0(2)
C1 C10 C11 125.99(19)
C12 C11 C15 112.5(2)
C12 C11 C10 117.7(2)
C15 C11 C10 129.9(2)
C11 C12 C18 126.5(2)
C11 C12 C13 125.2(2)
C18 C12 C13 108.3(2)
C14 C13 C12 117.1(2)
C14 C13 C20 136.7(3)
C12 C13 C20 106.1(2)
C13 C14 C9 121.3(2)
C13 C14 H14 119.4
C9 C14 H14 119.4
C16 C15 C11 121.9(2)
C16 C15 H15 119.0
C11 C15 H15 119.0
C15 C16 C17 123.3(3)
C15 C16 H16 118.4
C17 C16 H16 118.4
C18 C17 C16 116.9(3)
C18 C17 H17 121.6
C16 C17 H17 121.6
C17 C18 C12 119.0(2)
C17 C18 C19 134.0(3)
C12 C18 C19 107.0(2)
C20 C19 C18 109.3(3)
C20 C19 H19 125.3
C18 C19 H19 125.3
C19 C20 C13 109.2(3)
C19 C20 H20 125.4
C13 C20 H20 125.4

loop_
_geom_bond_atom_site_label_1
_geom_bond_atom_site_label_2
_geom_bond_distance
C1 C6 1.399(3)
C1 C2 1.424(3)
C1 C10 1.445(3)
C2 C3 1.409(4)
C2 C7 1.418(3)
C3 C4 1.344(4)
C3 H3 0.9300
C4 C5 1.372(4)
C4 H4 0.9300
C5 C6 1.362(4)
C5 H5 0.9300
C6 H6 0.9300
C7 C8 1.339(4)
C7 H7 0.9300
C8 C9 1.430(3)
C8 H8 0.9300
C9 C10 1.427(3)
C9 C14 1.432(3)
C10 C11 1.470(3)
C11 C12 1.389(3)
C11 C15 1.428(3)
C12 C18 1.408(3)
C12 C13 1.435(3)
C13 C14 1.344(3)
C13 C20 1.457(4)
C14 H14 0.9300
C15 C16 1.375(3)
C15 H15 0.9300
C16 C17 1.404(4)
C16 H16 0.9300
C17 C18 1.373(3)
C17 H17 0.9300
C18 C19 1.454(3)
C19 C20 1.342(4)
C19 H19 0.9300
C20 H20 0.9300

loop_
_geom_torsion_atom_site_label_1
_geom_torsion_atom_site_label_2
_geom_torsion_atom_site_label_3
_geom_torsion_atom_site_label_4
_geom_torsion
C6 C1 C2 C3 0.1(3)
C10 C1 C2 C3 -179.9(2)
C6 C1 C2 C7 -179.0(2)
C10 C1 C2 C7 1.0(3)
C7 C2 C3 C4 179.6(3)
C1 C2 C3 C4 0.5(4)
C2 C3 C4 C5 0.0(4)
C3 C4 C5 C6 -1.1(5)
C4 C5 C6 C1 1.9(5)
C2 C1 C6 C5 -1.3(4)
C10 C1 C6 C5 178.7(3)
C3 C2 C7 C8 -178.9(3)
C1 C2 C7 C8 0.2(4)
C2 C7 C8 C9 -0.8(4)
C7 C8 C9 C10 0.1(4)
C7 C8 C9 C14 -179.9(3)
C8 C9 C10 C1 1.1(3)
C14 C9 C10 C1 -178.94(19)
C8 C9 C10 C11 -178.85(19)
C14 C9 C10 C11 1.1(3)
C6 C1 C10 C9 178.4(2)
C2 C1 C10 C9 -1.6(3)
C6 C1 C10 C11 -1.7(3)
C2 C1 C10 C11 178.31(19)
C9 C10 C11 C12 -0.8(2)
C1 C10 C11 C12 179.24(18)
C9 C10 C11 C15 178.6(2)
C1 C10 C11 C15 -1.4(3)
C15 C11 C12 C18 0.7(3)
C10 C11 C12 C18 -179.83(18)
C15 C11 C12 C13 -179.95(19)
C10 C11 C12 C13 -0.4(3)
C11 C12 C13 C14 1.5(3)
C18 C12 C13 C14 -179.0(2)
C11 C12 C13 C20 180.0(2)
C18 C12 C13 C20 -0.6(2)
C12 C13 C14 C9 -1.2(3)
C20 C13 C14 C9 -179.0(2)
C10 C9 C14 C13 -0.1(3)
C8 C9 C14 C13 179.9(2)
C12 C11 C15 C16 -0.3(3)
C10 C11 C15 C16 -179.7(2)
C11 C15 C16 C17 -0.5(4)
C15 C16 C17 C18 0.9(4)
C16 C17 C18 C12 -0.5(3)
C16 C17 C18 C19 179.4(3)
C11 C12 C18 C17 -0.3(3)
C13 C12 C18 C17 -179.8(2)
C11 C12 C18 C19 179.8(2)
C13 C12 C18 C19 0.3(2)
C17 C18 C19 C20 -179.8(3)
C12 C18 C19 C20 0.1(3)
C18 C19 C20 C13 -0.4(3)
C14 C13 C20 C19 178.6(3)
C12 C13 C20 C19 0.6(3)
